data_7049735
loop_
_publ_author_name
'Ritter, Christian'
'Ringler, Benjamin'
'Dankert, Fabian'
'Conrad, Matthias'
'Kraus, Florian'
'von H\"anisch, Carsten'

_publ_section_title
;
 Synthesis and crystal structures of novel tertiary butyl substituted
 (pseudo-)halogen bismuthanes.
;
_journal_issue 16
_journal_name_full 'Dalton transactions (Cambridge, England : 2003)'
_journal_page_first 5253
_journal_page_last 5262
_journal_paper_doi 10.1039/c9dt00408d
_journal_volume 48
_journal_year 2019
_chemical_formula_moiety 'C18 H36 Bi2 N2 S2'
_chemical_formula_sum 'C18 H36 Bi2 N2 S2'
_chemical_formula_weight 762.57
_chemical_name_systematic Bis-tert-butylthiocyanatobismuthan
_space_group_crystal_system orthorhombic
_space_group_IT_number 29
_space_group_name_Hall 'P 2c -2ac'
_space_group_name_H-M_alt 'P c a 21'
_symmetry_space_group_name_Hall 'P 2c -2ac'
_symmetry_space_group_name_H-M 'P c a 21'
_atom_sites_solution_hydrogens geom
_audit_creation_date 2018-06-28
_audit_creation_method
;
Olex2 1.2
(compiled 2018.05.29 svn.r3508 for OlexSys, GUI svn.r5506)
;
_audit_update_record
;
2019-01-23 deposited with the CCDC.    2019-03-21 downloaded from the CCDC.
;
_cell_angle_alpha 90
_cell_angle_beta 90
_cell_angle_gamma 90
_cell_formula_units_Z 4
_cell_length_a 12.8551(12)
_cell_length_b 14.8107(11)
_cell_length_c 13.3604(9)
_cell_measurement_reflns_used 21640
_cell_measurement_temperature 100(2)
_cell_measurement_theta_max 28.84
_cell_measurement_theta_min 1.46
_cell_volume 2543.7(3)
_computing_molecular_graphics 'Olex2 (Dolomanov et al., 2009)'
_computing_publication_material 'Olex2 (Dolomanov et al., 2009)'
_computing_structure_refinement 'ShelXL (Sheldrick, 2015)'
_computing_structure_solution 'ShelXT (Sheldrick, 2015)'
_diffrn_ambient_temperature 100(2)
_diffrn_measured_fraction_theta_full 0.999
_diffrn_measured_fraction_theta_max 0.999
_diffrn_measurement_device_type 'STOE IPDS2'
_diffrn_radiation_type MoK\a
_diffrn_radiation_wavelength 0.71073
_diffrn_reflns_av_R_equivalents 0.0498
_diffrn_reflns_av_unetI/netI 0.0432
_diffrn_reflns_Laue_measured_fraction_full 0.999
_diffrn_reflns_Laue_measured_fraction_max 0.999
_diffrn_reflns_limit_h_max 15
_diffrn_reflns_limit_h_min -15
_diffrn_reflns_limit_k_max 18
_diffrn_reflns_limit_k_min -18
_diffrn_reflns_limit_l_max 16
_diffrn_reflns_limit_l_min -16
_diffrn_reflns_number 21640
_diffrn_reflns_point_group_measured_fraction_full 0.999
_diffrn_reflns_point_group_measured_fraction_max 0.999
_diffrn_reflns_theta_full 25.242
_diffrn_reflns_theta_max 26.000
_diffrn_reflns_theta_min 2.593
_exptl_absorpt_coefficient_mu 13.985
_exptl_absorpt_correction_T_max 0.0424
_exptl_absorpt_correction_T_min 0.0182
_exptl_absorpt_correction_type sphere
_exptl_absorpt_process_details 'STOE X-AREA, LANA 1.71.3'
_exptl_crystal_colour yellow
_exptl_crystal_colour_primary yellow
_exptl_crystal_density_diffrn 1.991
_exptl_crystal_description plate
_exptl_crystal_F_000 1424
_exptl_crystal_preparation
'Hexagonal platelet cut into smaller triangular platelett. Compound is X-ray sensitive especially to CuKa radiation.'
_exptl_crystal_size_rad 0.054
_refine_diff_density_max 1.555
_refine_diff_density_min -0.773
_refine_diff_density_rms 0.171
_refine_ls_abs_structure_details
;
 Flack x determined using 1775 quotients [(I+)-(I-)]/[(I+)+(I-)]
 (Parsons, Flack and Wagner, Acta Cryst. B69 (2013) 249-259).
;
_refine_ls_abs_structure_Flack -0.034(8)
_refine_ls_extinction_method none
_refine_ls_goodness_of_fit_ref 0.964
_refine_ls_hydrogen_treatment constr
_refine_ls_matrix_type full
_refine_ls_number_parameters 192
_refine_ls_number_reflns 4997
_refine_ls_number_restraints 3
_refine_ls_restrained_S_all 0.964
_refine_ls_R_factor_all 0.0422
_refine_ls_R_factor_gt 0.0319
_refine_ls_shift/su_max 0.003
_refine_ls_shift/su_mean 0.000
_refine_ls_structure_factor_coef Fsqd
_refine_ls_weighting_details 'w=1/[\s^2^(Fo^2^)+(0.0444P)^2^] where P=(Fo^2^+2Fc^2^)/3'
_refine_ls_weighting_scheme calc
_refine_ls_wR_factor_gt 0.0693
_refine_ls_wR_factor_ref 0.0711
_reflns_Friedel_coverage 0.911
_reflns_Friedel_fraction_full 1.000
_reflns_Friedel_fraction_max 1.000
_reflns_number_gt 4234
_reflns_number_total 4997
_reflns_threshold_expression 'I > 2\s(I)'
_cod_data_source_file c9dt00408d1.cif
_cod_data_source_block tBu2BiSCN
_cod_depositor_comments 'Adding full bibliography for 7049733--7049739.cif.'
_cod_database_code 7049735
_shelx_shelxl_version_number 2018/3
_shelx_space_group_comment
;
The symmetry employed for this shelxl refinement is uniquely defined
by the following loop, which should always be used as a source of
symmetry information in preference to the above space-group names.
They are only intended as comments.
;
_olex2_refinement_description
;
1. Fixed Uiso
 At 1.5 times of:
  All C(H,H,H) groups
2. Rigid bond restraints
 N2, C10
 with sigma for 1-2 distances of 0.01 and sigma for 1-3 distances of 0.01
 C1, N1
 with sigma for 1-2 distances of 0.01 and sigma for 1-3 distances of 0.01
3. Uiso/Uaniso restraints and constraints
Uanis(C4AA) = Uanis(C3)
Uanis(C0AA) = Uanis(C5)
Uanis(C8) = Uanis(C26)
Uanis(C2AA) = Uanis(C9)
Uanis(C3AA) = Uanis(C7)
Uanis(C4) = Uanis(C1AA)
4.a Me refined with riding coordinates:
 C1AA(H1AA,H1AB,H1AC)
4.b Idealised Me refined as rotating group:
 C3(H3A,H3B,H3C), C9(H9A,H9B,H9C), C4(H4A,H4B,H4C), C8(H8A,H8B,H8C), C5(H5A,
 H5B,H5C), C7(H7A,H7B,H7C), C2AA(H2AA,H2AB,H2AC), C3AA(H3AA,H3AB,H3AC),
 C26(H26A,H26B,H26C), C4AA(H4AA,H4AB,H4AC), C0AA(H0AA,H0AB,H0AC)
;
_olex2_submission_special_instructions 'No special instructions were received'

loop_
_space_group_symop_operation_xyz
'x, y, z'
'-x, -y, z+1/2'
'x+1/2, -y, z'
'-x+1/2, y, z+1/2'

loop_
_atom_site_label
_atom_site_type_symbol
_atom_site_fract_x
_atom_site_fract_y
_atom_site_fract_z
_atom_site_U_iso_or_equiv
_atom_site_adp_type
_atom_site_occupancy
_atom_site_site_symmetry_order
_atom_site_calc_flag
_atom_site_refinement_flags_posn
_atom_site_refinement_flags_adp
Bi1 Bi -0.51975(3) -0.79365(3) -0.48969(4) 0.02621(12) Uani 1 1 d . .
Bi2 Bi -0.68558(4) -0.39128(3) -0.46153(4) 0.03330(14) Uani 1 1 d . .
S2 S -0.8858(3) -0.1165(3) -0.3449(3) 0.0370(8) Uani 1 1 d . .
S1 S -0.6486(3) -0.7005(3) -0.6304(3) 0.0432(9) Uani 1 1 d . .
N1 N -0.6255(12) -0.5315(9) -0.5412(12) 0.063(4) Uani 1 1 d . U
C1 C -0.6375(13) -0.6003(11) -0.5776(13) 0.047(4) Uani 1 1 d . U
C8 C -0.7420(13) -0.8921(12) -0.4964(14) 0.066(4) Uani 1 1 d . .
H3A H -0.761907 -0.844414 -0.543547 0.100 Uiso 1 1 calc GR .
H3B H -0.804457 -0.916076 -0.463793 0.100 Uiso 1 1 calc GR .
H3C H -0.706577 -0.940701 -0.532590 0.100 Uiso 1 1 calc GR .
C6 C -0.6697(11) -0.8535(12) -0.4181(11) 0.045(4) Uani 1 1 d . .
C4 C -0.3589(18) -0.8848(16) -0.6271(16) 0.076(4) Uani 1 1 d . .
H9A H -0.349350 -0.822965 -0.651333 0.115 Uiso 1 1 calc GR .
H9B H -0.333860 -0.927515 -0.677659 0.115 Uiso 1 1 calc GR .
H9C H -0.319602 -0.893189 -0.564914 0.115 Uiso 1 1 calc GR .
C2 C -0.4757(13) -0.9020(10) -0.6070(11) 0.043(4) Uani 1 1 d . .
N2 N -0.7404(11) -0.2519(12) -0.3755(11) 0.065(5) Uani 1 1 d . U
C9 C -0.718(2) -0.7740(16) -0.3646(16) 0.095(6) Uani 1 1 d . .
H4A H -0.668777 -0.749534 -0.315915 0.143 Uiso 1 1 calc GR .
H4B H -0.781390 -0.793858 -0.329799 0.143 Uiso 1 1 calc GR .
H4C H -0.736245 -0.727228 -0.413496 0.143 Uiso 1 1 calc GR .
C5 C -0.4883(14) -0.9969(12) -0.5680(14) 0.058(3) Uani 1 1 d . .
H8A H -0.459189 -1.000861 -0.500380 0.087 Uiso 1 1 calc GR .
H8B H -0.451534 -1.038977 -0.612220 0.087 Uiso 1 1 calc GR .
H8C H -0.562342 -1.012506 -0.566184 0.087 Uiso 1 1 calc GR .
C7 C -0.6425(16) -0.9265(17) -0.3424(16) 0.085(6) Uani 1 1 d . .
H5A H -0.606153 -0.975975 -0.376324 0.127 Uiso 1 1 calc GR .
H5B H -0.706387 -0.949530 -0.311618 0.127 Uiso 1 1 calc GR .
H5C H -0.597331 -0.901050 -0.290435 0.127 Uiso 1 1 calc GR .
C10 C -0.8021(12) -0.1953(11) -0.3635(11) 0.040(3) Uani 1 1 d . U
C3 C -0.5369(16) -0.8900(15) -0.7051(15) 0.076(5) Uani 1 1 d . .
H7A H -0.610648 -0.902973 -0.693190 0.115 Uiso 1 1 calc GR .
H7B H -0.509790 -0.931710 -0.755763 0.115 Uiso 1 1 calc GR .
H7C H -0.529319 -0.827781 -0.728913 0.115 Uiso 1 1 calc GR .
C15 C -0.5419(11) -0.3162(10) -0.5225(11) 0.041(4) Uani 1 1 d . .
C11 C -0.6289(11) -0.4520(11) -0.3115(10) 0.041(4) Uani 1 1 d . .
C16 C -0.5063(15) -0.2405(15) -0.4497(16) 0.076(4) Uani 1 1 d . .
H2AA H -0.559408 -0.193111 -0.447184 0.115 Uiso 1 1 calc GR .
H2AB H -0.440518 -0.214724 -0.473406 0.115 Uiso 1 1 calc GR .
H2AC H -0.496422 -0.265897 -0.382652 0.115 Uiso 1 1 calc GR .
C17 C -0.5746(18) -0.2783(15) -0.6224(15) 0.076(5) Uani 1 1 d . .
H3AA H -0.596181 -0.327730 -0.666527 0.115 Uiso 1 1 calc GR .
H3AB H -0.515998 -0.246013 -0.652759 0.115 Uiso 1 1 calc GR .
H3AC H -0.632881 -0.236515 -0.612897 0.115 Uiso 1 1 calc GR .
C18 C -0.4526(13) -0.3785(11) -0.5348(15) 0.058(3) Uani 1 1 d . .
H26A H -0.427892 -0.397792 -0.468773 0.087 Uiso 1 1 calc GR .
H26B H -0.396345 -0.347422 -0.570304 0.087 Uiso 1 1 calc GR .
H26C H -0.474605 -0.431409 -0.573361 0.087 Uiso 1 1 calc GR .
C13 C -0.7168(14) -0.5088(14) -0.2767(15) 0.066(4) Uani 1 1 d . .
H4AA H -0.781136 -0.473363 -0.278010 0.100 Uiso 1 1 calc GR .
H4AB H -0.703210 -0.529359 -0.208206 0.100 Uiso 1 1 calc GR .
H4AC H -0.724026 -0.561238 -0.320890 0.100 Uiso 1 1 calc GR .
C14 C -0.5302(16) -0.4983(18) -0.3220(16) 0.085(6) Uani 1 1 d . .
H0AA H -0.540255 -0.554006 -0.360408 0.127 Uiso 1 1 calc GR .
H0AB H -0.502793 -0.513197 -0.255518 0.127 Uiso 1 1 calc GR .
H0AC H -0.480758 -0.459141 -0.357043 0.127 Uiso 1 1 calc GR .
C12 C -0.614(2) -0.3793(16) -0.2369(15) 0.095(6) Uani 1 1 d . .
H1AA H -0.679619 -0.346404 -0.227956 0.143 Uiso 1 1 calc R .
H1AB H -0.592644 -0.405664 -0.172920 0.143 Uiso 1 1 calc R .
H1AC H -0.560256 -0.337554 -0.260532 0.143 Uiso 1 1 calc R .

loop_
_atom_site_aniso_label
_atom_site_aniso_U_11
_atom_site_aniso_U_22
_atom_site_aniso_U_33
_atom_site_aniso_U_23
_atom_site_aniso_U_13
_atom_site_aniso_U_12
Bi1 0.0271(2) 0.0190(2) 0.0325(2) 0.0015(2) -0.0039(2) -0.0003(2)
Bi2 0.0275(2) 0.0320(3) 0.0404(3) 0.0057(2) -0.0089(2) 0.0009(2)
S2 0.040(2) 0.031(2) 0.0402(19) 0.0001(16) -0.0104(15) 0.0007(17)
S1 0.047(2) 0.0261(19) 0.056(2) 0.0006(18) -0.0175(18) 0.0055(18)
N1 0.057(9) 0.027(7) 0.104(12) -0.008(7) -0.016(8) 0.000(7)
C1 0.044(9) 0.026(8) 0.073(11) 0.010(7) -0.020(8) 0.001(7)
C8 0.054(8) 0.068(9) 0.077(8) 0.029(8) -0.014(6) -0.026(6)
C6 0.035(9) 0.055(11) 0.045(8) 0.003(8) -0.001(6) -0.015(8)
C4 0.087(10) 0.066(10) 0.076(10) -0.023(8) 0.023(8) -0.005(8)
C2 0.065(10) 0.027(8) 0.039(8) -0.003(6) -0.013(7) 0.018(8)
N2 0.038(8) 0.090(12) 0.068(9) -0.038(9) -0.018(7) 0.019(8)
C9 0.125(16) 0.091(13) 0.070(9) 0.019(9) -0.046(10) -0.031(11)
C5 0.056(8) 0.041(7) 0.077(9) 0.002(6) 0.001(6) -0.001(6)
C7 0.065(9) 0.114(14) 0.075(10) 0.059(10) 0.004(7) 0.034(9)
C10 0.038(8) 0.044(9) 0.037(7) -0.007(7) -0.003(6) -0.001(7)
C3 0.079(11) 0.082(12) 0.068(9) 0.033(8) -0.010(8) 0.013(9)
C15 0.043(9) 0.031(8) 0.049(9) 0.008(6) 0.005(6) -0.012(6)
C11 0.030(8) 0.053(10) 0.039(8) 0.019(7) -0.010(6) -0.004(7)
C16 0.087(10) 0.066(10) 0.076(10) -0.023(8) 0.023(8) -0.005(8)
C17 0.079(11) 0.082(12) 0.068(9) 0.033(8) -0.010(8) 0.013(9)
C18 0.056(8) 0.041(7) 0.077(9) 0.002(6) 0.001(6) -0.001(6)
C13 0.054(8) 0.068(9) 0.077(8) 0.029(8) -0.014(6) -0.026(6)
C14 0.065(9) 0.114(14) 0.075(10) 0.059(10) 0.004(7) 0.034(9)
C12 0.125(16) 0.091(13) 0.070(9) 0.019(9) -0.046(10) -0.031(11)

loop_
_atom_type_symbol
_atom_type_description
_atom_type_scat_dispersion_real
_atom_type_scat_dispersion_imag
_atom_type_scat_source
C C 0.0033 0.0016 'International Tables Vol C Tables 4.2.6.8 and 6.1.1.4'
H H 0.0000 0.0000 'International Tables Vol C Tables 4.2.6.8 and 6.1.1.4'
Bi Bi -4.1077 10.2566 'International Tables Vol C Tables 4.2.6.8 and 6.1.1.4'
N N 0.0061 0.0033 'International Tables Vol C Tables 4.2.6.8 and 6.1.1.4'
S S 0.1246 0.1234 'International Tables Vol C Tables 4.2.6.8 and 6.1.1.4'

loop_
_geom_angle_atom_site_label_1
_geom_angle_atom_site_label_2
_geom_angle_atom_site_label_3
_geom_angle
_geom_angle_site_symmetry_3
S1 Bi1 S2 178.32(11) 3_545
C6 Bi1 S2 92.4(4) 3_545
C6 Bi1 S1 88.5(4) .
C2 Bi1 S2 89.3(4) 3_545
C2 Bi1 S1 91.8(4) .
C2 Bi1 C6 102.5(6) .
N1 Bi2 N2 177.5(5) .
C15 Bi2 N1 90.2(5) .
C15 Bi2 N2 89.4(6) .
C15 Bi2 C11 104.0(5) .
C11 Bi2 N1 87.0(6) .
C11 Bi2 N2 90.7(6) .
C10 S2 Bi1 87.8(5) 3_445
C1 S1 Bi1 95.9(5) .
C1 N1 Bi2 153.8(14) .
N1 C1 S1 177.1(17) .
C8 C6 Bi1 111.6(10) .
C8 C6 C7 109.4(16) .
C9 C6 Bi1 103.9(13) .
C9 C6 C8 111.5(15) .
C9 C6 C7 109.5(16) .
C7 C6 Bi1 110.7(11) .
C4 C2 Bi1 104.0(11) .
C5 C2 Bi1 112.7(11) .
C5 C2 C4 108.5(15) .
C5 C2 C3 110.3(15) .
C3 C2 Bi1 111.8(11) .
C3 C2 C4 109.3(16) .
C10 N2 Bi2 149.5(12) .
N2 C10 S2 178.8(15) .
C16 C15 Bi2 111.3(10) .
C17 C15 Bi2 105.6(12) .
C17 C15 C16 111.6(16) .
C18 C15 Bi2 111.1(10) .
C18 C15 C16 106.9(14) .
C18 C15 C17 110.5(15) .
C13 C11 Bi2 104.6(10) .
C14 C11 Bi2 112.1(11) .
C14 C11 C13 115.4(17) .
C14 C11 C12 107.3(18) .
C12 C11 Bi2 109.9(12) .
C12 C11 C13 107.5(17) .

loop_
_geom_bond_atom_site_label_1
_geom_bond_atom_site_label_2
_geom_bond_distance
_geom_bond_site_symmetry_2
Bi1 S2 2.912(4) 3_545
Bi1 S1 2.860(4) .
Bi1 C6 2.327(15) .
Bi1 C2 2.313(15) .
Bi2 N1 2.458(14) .
Bi2 N2 2.466(15) .
Bi2 C15 2.305(14) .
Bi2 C11 2.315(13) .
S2 C10 1.607(16) .
S1 C1 1.649(17) .
N1 C1 1.14(2) .
C8 C6 1.51(2) .
C6 C9 1.51(3) .
C6 C7 1.52(2) .
C4 C2 1.55(3) .
C2 C5 1.51(2) .
C2 C3 1.54(2) .
N2 C10 1.16(2) .
C15 C16 1.55(2) .
C15 C17 1.51(2) .
C15 C18 1.48(2) .
C11 C13 1.48(2) .
C11 C14 1.45(2) .
C11 C12 1.48(3) .
